data_7064261
loop_
_publ_author_name
'Gautam, Ram Nayan'
'Shukla, Alok'
'Jaiswal, Ankesh Kumar'
'Singh, Anupam'
'Vishwakarma, Ajay'
'Kumar, Rajesh'
'Prasad, L. B.'
'Butcher, R. J.'
'Bharty, M. K.'

_publ_section_title
;
 Metallo-hydrazones of pyridine--thiophene derivatives:
 structure--function insight and anticancer evaluation of Co(iii), Ni(ii),
 Cu(ii), and Zn(ii) complexes
;
_journal_issue 7
_journal_name_full 'New Journal of Chemistry'
_journal_page_first 3394
_journal_page_last 3406
_journal_paper_doi 10.1039/D5NJ02095F
_journal_volume 50
_journal_year 2026
_chemical_formula_moiety 'C11 H9 N3 O S'
_chemical_formula_sum 'C11 H9 N3 O S'
_chemical_formula_weight 231.27
_space_group_crystal_system orthorhombic
_space_group_IT_number 33
_space_group_name_Hall 'P 2c -2n'
_space_group_name_H-M_alt 'P n a 21'
_atom_sites_solution_hydrogens mixed
_audit_creation_method SHELXL-2018/3
_audit_update_record
;
2024-08-15 deposited with the CCDC.	2026-01-20 downloaded from the CCDC.
;
_cell_angle_alpha 90
_cell_angle_beta 90
_cell_angle_gamma 90
_cell_formula_units_Z 4
_cell_length_a 18.6836(5)
_cell_length_b 9.6572(4)
_cell_length_c 6.0454(2)
_cell_measurement_reflns_used 3850
_cell_measurement_temperature 293(2)
_cell_measurement_theta_max 70.9670
_cell_measurement_theta_min 4.7250
_cell_volume 1090.78(6)
_computing_cell_refinement 'CrysAlisPro 1.171.42.90a (Rigaku OD, 2023)'
_computing_data_collection 'CrysAlisPro 1.171.42.90a (Rigaku OD, 2023)'
_computing_data_reduction 'CrysAlisPro 1.171.42.90a (Rigaku OD, 2023)'
_computing_molecular_graphics SHELXTL
_computing_publication_material SHELXTL
_computing_structure_refinement 'SHELXL-2018/3 (Sheldrick, 2018)'
_computing_structure_solution 'SHELXT 2018/2 (Sheldrick, 2018)'
_diffrn_ambient_temperature 293(2)
_diffrn_measured_fraction_theta_full 0.984
_diffrn_measured_fraction_theta_max 0.995
_diffrn_measurement_device_type 'XtaLAB Synergy, Dualflex, HyPix3000'
_diffrn_measurement_method '\w scans'
_diffrn_radiation_type CuK\a
_diffrn_radiation_wavelength 1.54184
_diffrn_reflns_av_R_equivalents 0.0391
_diffrn_reflns_av_unetI/netI 0.0319
_diffrn_reflns_Laue_measured_fraction_full 0.984
_diffrn_reflns_Laue_measured_fraction_max 0.995
_diffrn_reflns_limit_h_max 23
_diffrn_reflns_limit_h_min -23
_diffrn_reflns_limit_k_max 11
_diffrn_reflns_limit_k_min -11
_diffrn_reflns_limit_l_max 4
_diffrn_reflns_limit_l_min -7
_diffrn_reflns_number 7566
_diffrn_reflns_point_group_measured_fraction_full 0.971
_diffrn_reflns_point_group_measured_fraction_max 0.758
_diffrn_reflns_theta_full 25.500
_diffrn_reflns_theta_max 71.907
_diffrn_reflns_theta_min 4.734
_diffrn_source 'micro-focus sealed X-ray tube'
_exptl_absorpt_coefficient_mu 2.489
_exptl_absorpt_correction_T_max 1.00000
_exptl_absorpt_correction_T_min 0.44487
_exptl_absorpt_correction_type multi-scan
_exptl_crystal_colour white
_exptl_crystal_density_diffrn 1.408
_exptl_crystal_description Needle
_exptl_crystal_F_000 480
_exptl_crystal_size_max 0.22
_exptl_crystal_size_mid 0.12
_exptl_crystal_size_min 0.06
_refine_diff_density_max 0.202
_refine_diff_density_min -0.236
_refine_diff_density_rms 0.043
_refine_ls_abs_structure_details
;
 Classical Flack method preferred over Parsons because s.u. lower.
;
_refine_ls_abs_structure_Flack 0.01(4)
_refine_ls_extinction_method none
_refine_ls_goodness_of_fit_ref 1.058
_refine_ls_hydrogen_treatment mixed
_refine_ls_matrix_type full
_refine_ls_number_parameters 152
_refine_ls_number_reflns 1615
_refine_ls_number_restraints 1
_refine_ls_restrained_S_all 1.057
_refine_ls_R_factor_all 0.0489
_refine_ls_R_factor_gt 0.0449
_refine_ls_shift/su_max 0.000
_refine_ls_shift/su_mean 0.000
_refine_ls_structure_factor_coef Fsqd
_refine_ls_weighting_details 'w=1/[\s^2^(Fo^2^)+(0.0959P)^2^+0.0217P] where P=(Fo^2^+2Fc^2^)/3'
_refine_ls_weighting_scheme calc
_refine_ls_wR_factor_gt 0.1241
_refine_ls_wR_factor_ref 0.1287
_reflns_Friedel_coverage 0.386
_reflns_Friedel_fraction_full 0.951
_reflns_Friedel_fraction_max 0.469
_reflns_number_gt 1459
_reflns_number_total 1615
_reflns_threshold_expression 'I > 2\s(I)'
_cod_data_source_file d5nj02095f3.cif
_cod_data_source_block shelx_CCDC2
_cod_database_code 7064261
_shelx_shelxl_version_number 2018/3
_shelx_space_group_comment
;
The symmetry employed for this shelxl refinement is uniquely defined
by the following loop, which should always be used as a source of
symmetry information in preference to the above space-group names.
They are only intended as comments.
;

loop_
_space_group_symop_operation_xyz
'x, y, z'
'-x, -y, z+1/2'
'x+1/2, -y+1/2, z'
'-x+1/2, y+1/2, z+1/2'

loop_
_atom_site_label
_atom_site_type_symbol
_atom_site_fract_x
_atom_site_fract_y
_atom_site_fract_z
_atom_site_U_iso_or_equiv
_atom_site_adp_type
_atom_site_occupancy
_atom_site_site_symmetry_order
_atom_site_calc_flag
_atom_site_refinement_flags_posn
_atom_site_refinement_flags_adp
_atom_site_refinement_flags_occupancy
_atom_site_disorder_assembly
_atom_site_disorder_group
S001 S 0.73953(5) 0.69412(10) 0.2782(2) 0.0624(3) Uani 1 1 d . . . . .
N2 N 0.60987(16) 0.6056(3) 0.4657(6) 0.0519(7) Uani 1 1 d . . . . .
O O 0.62806(17) 0.3881(3) 0.0093(5) 0.0710(9) Uani 1 1 d . . . . .
N1 N 0.60384(17) 0.4934(3) 0.3272(6) 0.0561(8) Uani 1 1 d . . . . .
N3 N 0.51347(17) 0.7130(3) 0.9383(7) 0.0602(8) Uani 1 1 d . . . . .
C1 C 0.6428(2) 0.4801(4) 0.1401(7) 0.0531(8) Uani 1 1 d . . . . .
C7 C 0.56434(17) 0.7233(3) 0.7823(8) 0.0532(8) Uani 1 1 d . . . . .
C2 C 0.70407(19) 0.5736(4) 0.0979(7) 0.0525(8) Uani 1 1 d . . . . .
C6 C 0.56496(19) 0.6107(4) 0.6234(7) 0.0558(9) Uani 1 1 d . . . . .
H6 H 0.531449 0.540000 0.637319 0.067 Uiso 1 1 calc R U . . .
C3 C 0.7425(2) 0.5688(4) -0.1001(8) 0.0589(10) Uani 1 1 d . . . . .
C8 C 0.6128(2) 0.8331(4) 0.7781(11) 0.0683(10) Uani 1 1 d . . . . .
H8 H 0.647295 0.838871 0.667510 0.082 Uiso 1 1 calc R U . . .
C4 C 0.8007(2) 0.6659(4) -0.0969(9) 0.0666(11) Uani 1 1 d . . . . .
H4 H 0.831980 0.678951 -0.214803 0.080 Uiso 1 1 calc R U . . .
C5 C 0.8051(2) 0.7359(5) 0.0953(8) 0.0650(10) Uani 1 1 d . . . . .
H5 H 0.840637 0.800726 0.125072 0.078 Uiso 1 1 calc R U . . .
C11 C 0.5110(2) 0.8112(5) 1.0950(9) 0.0686(12) Uani 1 1 d . . . . .
H11 H 0.476429 0.804081 1.205235 0.082 Uiso 1 1 calc R U . . .
C10 C 0.5571(3) 0.9215(5) 1.0998(10) 0.0773(13) Uani 1 1 d . . . . .
H10 H 0.553399 0.988237 1.210192 0.093 Uiso 1 1 calc R U . . .
C9 C 0.6088(3) 0.9322(5) 0.9390(10) 0.0753(12) Uani 1 1 d . . . . .
H9 H 0.640785 1.006000 0.939719 0.090 Uiso 1 1 calc R U . . .
H3 H 0.733(3) 0.532(6) -0.211(14) 0.090 Uiso 1 1 d . U . . .
H1 H 0.570(2) 0.430(4) 0.366(7) 0.055(11) Uiso 1 1 d . . . . .

loop_
_atom_site_aniso_label
_atom_site_aniso_U_11
_atom_site_aniso_U_22
_atom_site_aniso_U_33
_atom_site_aniso_U_23
_atom_site_aniso_U_13
_atom_site_aniso_U_12
S001 0.0602(5) 0.0707(6) 0.0564(6) -0.0090(6) 0.0044(6) -0.0097(4)
N2 0.0464(13) 0.0584(15) 0.0510(16) -0.0018(14) 0.0003(13) -0.0013(13)
O 0.0783(18) 0.0709(17) 0.064(2) -0.0148(15) 0.0033(16) -0.0134(14)
N1 0.0496(14) 0.0603(16) 0.058(2) -0.0037(15) 0.0006(14) -0.0063(14)
N3 0.0547(18) 0.0656(18) 0.060(2) -0.0057(18) 0.0085(16) -0.0068(13)
C1 0.0517(16) 0.0543(17) 0.053(2) -0.0032(17) -0.0024(17) 0.0017(16)
C7 0.0474(15) 0.0569(18) 0.055(2) 0.004(2) 0.002(2) -0.0011(13)
C2 0.0532(17) 0.0502(16) 0.054(2) -0.0004(17) -0.0009(17) 0.0035(15)
C6 0.0479(16) 0.0599(19) 0.060(2) -0.0033(19) 0.0043(18) -0.0062(16)
C3 0.061(2) 0.053(2) 0.063(3) -0.001(2) 0.003(2) -0.0044(16)
C8 0.0568(19) 0.073(2) 0.075(3) -0.004(3) 0.005(3) -0.0116(17)
C4 0.063(2) 0.069(2) 0.068(3) -0.006(2) 0.008(2) -0.0044(19)
C5 0.0580(19) 0.066(2) 0.071(3) -0.006(2) 0.010(2) -0.0056(19)
C11 0.059(2) 0.078(3) 0.069(3) -0.014(2) 0.011(2) -0.0036(19)
C10 0.078(3) 0.075(2) 0.079(3) -0.022(3) 0.001(3) -0.005(2)
C9 0.076(2) 0.062(2) 0.088(3) -0.010(3) 0.003(3) -0.018(2)

loop_
_atom_type_symbol
_atom_type_description
_atom_type_scat_dispersion_real
_atom_type_scat_dispersion_imag
_atom_type_scat_source
C C 0.0181 0.0091 'International Tables Vol C Tables 4.2.6.8 and 6.1.1.4'
H H 0.0000 0.0000 'International Tables Vol C Tables 4.2.6.8 and 6.1.1.4'
N N 0.0311 0.0180 'International Tables Vol C Tables 4.2.6.8 and 6.1.1.4'
O O 0.0492 0.0322 'International Tables Vol C Tables 4.2.6.8 and 6.1.1.4'
S S 0.3331 0.5567 'International Tables Vol C Tables 4.2.6.8 and 6.1.1.4'

loop_
_geom_angle_atom_site_label_1
_geom_angle_atom_site_label_2
_geom_angle_atom_site_label_3
_geom_angle
_geom_angle_site_symmetry_1
_geom_angle_site_symmetry_3
_geom_angle_publ_flag
C5 S001 C2 91.5(2) . . ?
C6 N2 N1 115.7(3) . . ?
C1 N1 N2 122.7(3) . . ?
C1 N1 H1 122(3) . . ?
N2 N1 H1 115(3) . . ?
C11 N3 C7 118.0(3) . . ?
O C1 N1 119.3(3) . . ?
O C1 C2 120.4(4) . . ?
N1 C1 C2 120.2(3) . . ?
N3 C7 C8 121.9(4) . . ?
N3 C7 C6 114.5(3) . . ?
C8 C7 C6 123.5(4) . . ?
C3 C2 C1 121.7(4) . . ?
C3 C2 S001 111.4(3) . . ?
C1 C2 S001 126.8(3) . . ?
N2 C6 C7 122.1(3) . . ?
N2 C6 H6 119.0 . . ?
C7 C6 H6 119.0 . . ?
C2 C3 C4 110.9(4) . . ?
C2 C3 H3 130(5) . . ?
C4 C3 H3 119(5) . . ?
C9 C8 C7 118.9(5) . . ?
C9 C8 H8 120.5 . . ?
C7 C8 H8 120.5 . . ?
C5 C4 C3 112.7(4) . . ?
C5 C4 H4 123.7 . . ?
C3 C4 H4 123.7 . . ?
C4 C5 S001 113.5(3) . . ?
C4 C5 H5 123.3 . . ?
S001 C5 H5 123.3 . . ?
N3 C11 C10 122.9(5) . . ?
N3 C11 H11 118.6 . . ?
C10 C11 H11 118.6 . . ?
C11 C10 C9 119.0(4) . . ?
C11 C10 H10 120.5 . . ?
C9 C10 H10 120.5 . . ?
C8 C9 C10 119.3(4) . . ?
C8 C9 H9 120.3 . . ?
C10 C9 H9 120.3 . . ?

loop_
_geom_bond_atom_site_label_1
_geom_bond_atom_site_label_2
_geom_bond_distance
_geom_bond_site_symmetry_2
_geom_bond_publ_flag
S001 C5 1.699(4) . ?
S001 C2 1.727(4) . ?
N2 C6 1.271(5) . ?
N2 N1 1.374(4) . ?
O C1 1.221(5) . ?
N1 C1 1.351(5) . ?
N1 H1 0.91(4) . ?
N3 C11 1.341(6) . ?
N3 C7 1.342(5) . ?
C1 C2 1.480(5) . ?
C7 C8 1.395(5) . ?
C7 C6 1.451(6) . ?
C2 C3 1.397(6) . ?
C6 H6 0.9300 . ?
C3 C4 1.435(6) . ?
C3 H3 0.78(8) . ?
C8 C9 1.366(7) . ?
C8 H8 0.9300 . ?
C4 C5 1.347(7) . ?
C4 H4 0.9300 . ?
C5 H5 0.9300 . ?
C11 C10 1.371(6) . ?
C11 H11 0.9300 . ?
C10 C9 1.375(7) . ?
C10 H10 0.9300 . ?
C9 H9 0.9300 . ?

loop_
_geom_hbond_atom_site_label_D
_geom_hbond_atom_site_label_H
_geom_hbond_atom_site_label_A
_geom_hbond_distance_DH
_geom_hbond_distance_HA
_geom_hbond_distance_DA
_geom_hbond_angle_DHA
_geom_hbond_site_symmetry_A
_geom_hbond_publ_flag
C5 H5 O 0.93 2.54 3.160(6) 124.4 4_655 yes
C5 H5 O 0.93 2.54 3.160(6) 124.4 4_655 yes
N1 H1 N3 0.91(4) 2.13(4) 3.038(5) 176(4) 2_664 yes
C5 H5 O 0.93 2.54 3.160(6) 124.4 4_655 yes
N1 H1 N3 0.91(4) 2.13(4) 3.038(5) 176(4) 2_664 yes

loop_
_geom_torsion_atom_site_label_1
_geom_torsion_atom_site_label_2
_geom_torsion_atom_site_label_3
_geom_torsion_atom_site_label_4
_geom_torsion
_geom_torsion_site_symmetry_1
_geom_torsion_site_symmetry_2
_geom_torsion_site_symmetry_3
_geom_torsion_site_symmetry_4
_geom_torsion_publ_flag
C6 N2 N1 C1 173.3(3) . . . . ?
N2 N1 C1 O -170.0(3) . . . . ?
N2 N1 C1 C2 11.9(5) . . . . ?
C11 N3 C7 C8 -1.1(6) . . . . ?
C11 N3 C7 C6 178.0(4) . . . . ?
O C1 C2 C3 6.2(6) . . . . ?
N1 C1 C2 C3 -175.7(4) . . . . ?
O C1 C2 S001 -171.3(3) . . . . ?
N1 C1 C2 S001 6.8(5) . . . . ?
C5 S001 C2 C3 -0.8(3) . . . . ?
C5 S001 C2 C1 176.9(3) . . . . ?
N1 N2 C6 C7 -179.6(3) . . . . ?
N3 C7 C6 N2 179.9(4) . . . . ?
C8 C7 C6 N2 -0.9(6) . . . . ?
C1 C2 C3 C4 -177.8(4) . . . . ?
S001 C2 C3 C4 0.0(5) . . . . ?
N3 C7 C8 C9 0.8(7) . . . . ?
C6 C7 C8 C9 -178.3(4) . . . . ?
C2 C3 C4 C5 1.1(6) . . . . ?
C3 C4 C5 S001 -1.7(5) . . . . ?
C2 S001 C5 C4 1.5(4) . . . . ?
C7 N3 C11 C10 1.1(7) . . . . ?
N3 C11 C10 C9 -0.7(8) . . . . ?
C7 C8 C9 C10 -0.4(8) . . . . ?
C11 C10 C9 C8 0.3(8) . . . . ?
